data_4075674
loop_
_publ_author_name
'Johnson, Charles A.'
'Haley, Michael M.'
'Rather, Elisabeth'
'Han, Fusen'
'Weakley, Timothy J. R.'

_publ_section_title
;
 Selective Metallacyclization and Crystallographic Characterization of
 Structurally Related Platina-annulenes
;
_journal_issue 6
_journal_name_full Organometallics
_journal_page_first 1161
_journal_paper_doi 10.1021/om0490987
_journal_volume 24
_journal_year 2005
_chemical_formula_sum 'C46 H58 P2 Pt'
_chemical_formula_weight 867.95
_chemical_name_systematic
; 
 ? 
;
_space_group_IT_number 52
_symmetry_cell_setting orthorhombic
_symmetry_space_group_name_Hall '-P 2a 2bc'
_symmetry_space_group_name_H-M 'P n n a'
_atom_sites_solution_hydrogens geom
_atom_sites_solution_primary direct
_atom_sites_solution_secondary difmap
_audit_creation_method SHELXL-97
_cell_angle_alpha 90.00
_cell_angle_beta 90.00
_cell_angle_gamma 90.00
_cell_formula_units_Z 4
_cell_length_a 12.515(2)
_cell_length_b 25.187(3)
_cell_length_c 14.685(2)
_cell_measurement_reflns_used 25
_cell_measurement_temperature 293(2)
_cell_measurement_theta_max 12.4
_cell_measurement_theta_min 11.7
_cell_volume 4628.9(11)
_computing_cell_refinement 'CAD4/PC (Enraf-Nonius, 1993)'
_computing_data_collection 'CAD4/PC (Enraf-Nonius, 1993)'
_computing_data_reduction 'TEXSAN (Molecular Structure Corp., 1997)'
_computing_molecular_graphics SHELXTL
_computing_publication_material SHELXTL
_computing_structure_refinement 'SHELXL-97 (Sheldrick, 1997)'
_computing_structure_solution 'SHELXS-97 (Sheldrick, 1990)'
_diffrn_ambient_temperature 293(2)
_diffrn_measured_fraction_theta_full 0.999
_diffrn_measured_fraction_theta_max 0.999
_diffrn_measurement_device_type 'Nonius CAD-4 serial diffractometer'
_diffrn_measurement_method \w
_diffrn_radiation_monochromator graphite
_diffrn_radiation_source 'fine-focus sealed tube'
_diffrn_radiation_type MoK\a
_diffrn_radiation_wavelength 0.71073
_diffrn_reflns_av_R_equivalents 0.0230
_diffrn_reflns_av_sigmaI/netI 0.1133
_diffrn_reflns_limit_h_max 14
_diffrn_reflns_limit_h_min -1
_diffrn_reflns_limit_k_max 29
_diffrn_reflns_limit_k_min -9
_diffrn_reflns_limit_l_max 3
_diffrn_reflns_limit_l_min -17
_diffrn_reflns_number 4199
_diffrn_reflns_theta_full 24.97
_diffrn_reflns_theta_max 24.97
_diffrn_reflns_theta_min 1.61
_exptl_absorpt_coefficient_mu 3.127
_exptl_absorpt_correction_T_max 0.999
_exptl_absorpt_correction_T_min 0.879
_exptl_absorpt_correction_type psi-scan
_exptl_crystal_colour colorless
_exptl_crystal_density_diffrn 1.245
_exptl_crystal_density_meas ?
_exptl_crystal_density_method 'not measured'
_exptl_crystal_description brick
_exptl_crystal_F_000 1768
_exptl_crystal_size_max 0.29
_exptl_crystal_size_mid 0.16
_exptl_crystal_size_min 0.08
_refine_diff_density_max 0.872
_refine_diff_density_min -0.609
_refine_diff_density_rms 0.122
_refine_ls_extinction_method none
_refine_ls_goodness_of_fit_ref 1.002
_refine_ls_hydrogen_treatment mixed
_refine_ls_matrix_type full
_refine_ls_number_parameters 191
_refine_ls_number_reflns 4064
_refine_ls_number_restraints 9
_refine_ls_restrained_S_all 1.004
_refine_ls_R_factor_all 0.1806
_refine_ls_R_factor_gt 0.0728
_refine_ls_shift/su_max 0.000
_refine_ls_shift/su_mean 0.000
_refine_ls_structure_factor_coef Fsqd
_refine_ls_weighting_details 'calc w=1/[\s^2^(Fo^2^)+(0.0855P)^2^+0.0000P] where P=(Fo^2^+2Fc^2^)/3'
_refine_ls_weighting_scheme calc
_refine_ls_wR_factor_gt 0.1748
_refine_ls_wR_factor_ref 0.2185
_reflns_number_gt 1675
_reflns_number_total 4064
_reflns_threshold_expression >2sigma(I)
_cod_data_source_file om0490987si20041120_021351.cif
_cod_data_source_block 4
_cod_depositor_comments
;
The following automatic conversions were performed:

'_symmetry_cell_setting' value 'Orthorhombic' changed to
'orthorhombic' according to
/home/saulius/struct/CIF-dictionaries/cif_core.dic dictionary named
'cif_core.dic' version 2.4.1 from 2010-06-29.

Automatic conversion script
Id: cif_fix_values 1715 2011-07-08 13:25:40Z adriana 

The following automatic conversions were performed:

'_exptl_crystal_density_meas' value 'not measured' was changed to '?'
- the value is perceived as not measured.

Automatic conversion script
Id: cif_fix_values 3008 2015-01-20 13:52:24Z robertas 
;
_cod_original_sg_symbol_H-M Pnna
_cod_database_code 4075674

loop_
_symmetry_equiv_pos_as_xyz
'x, y, z'
'-x+1/2, -y, z'
'x, -y+1/2, -z+1/2'
'-x+1/2, y+1/2, -z+1/2'
'-x, -y, -z'
'x-1/2, y, -z'
'-x, y-1/2, z-1/2'
'x-1/2, -y-1/2, z-1/2'

loop_
_atom_site_label
_atom_site_type_symbol
_atom_site_fract_x
_atom_site_fract_y
_atom_site_fract_z
_atom_site_U_iso_or_equiv
_atom_site_adp_type
_atom_site_occupancy
_atom_site_symmetry_multiplicity
_atom_site_calc_flag
_atom_site_refinement_flags
Pt1 Pt 0.49709(7) 0.2500 0.7500 0.0567(3) Uani 1 2 d S
P1 P 0.4849(4) 0.3172(2) 0.8547(3) 0.0775(13) Uani 1 1 d D
C1 C 0.5101(11) 0.1957(5) 0.8488(11) 0.060(4) Uani 1 1 d .
C2 C 0.5334(10) 0.1667(6) 0.9094(10) 0.051(4) Uani 1 1 d .
C3 C 0.5807(11) 0.1377(5) 0.9835(8) 0.045(3) Uani 1 1 d .
C4 C 0.5184(11) 0.1055(5) 1.0409(9) 0.055(4) Uani 1 1 d .
H4 H 0.4455 0.1025 1.0298 0.066 Uiso 1 1 calc R
C5 C 0.5619(13) 0.0785(6) 1.1125(12) 0.067(4) Uani 1 1 d .
C6 C 0.6709(14) 0.0872(7) 1.1314(13) 0.091(6) Uani 1 1 d .
H6 H 0.7017 0.0712 1.1820 0.109 Uiso 1 1 calc R
C7 C 0.7311(13) 0.1182(9) 1.0775(13) 0.108(8) Uani 1 1 d .
H7 H 0.8029 0.1229 1.0919 0.129 Uiso 1 1 calc R
C8 C 0.6905(12) 0.1433(6) 1.0017(11) 0.070(5) Uani 1 1 d .
C9 C 0.7598(13) 0.1747(7) 0.9423(10) 0.069(5) Uani 1 1 d .
C10 C 0.8091(11) 0.1960(7) 0.8886(10) 0.065(5) Uani 1 1 d .
c12 C 0.8150(14) 0.2500 0.7500 0.058(5) Uani 1 2 d S
H11 H 0.7407 0.2500 0.7500 0.069 Uiso 1 2 calc SR
c11 C 0.8679(11) 0.2238(6) 0.8205(10) 0.056(4) Uani 1 1 d .
C13 C 0.9792(11) 0.2232(6) 0.8179(11) 0.064(4) Uani 1 1 d .
H13 H 1.0175 0.2047 0.8620 0.077 Uiso 1 1 calc R
C14 C 1.0319(15) 0.2500 0.7500 0.072(7) Uani 1 2 d S
H14 H 1.1062 0.2500 0.7500 0.086 Uiso 1 2 calc SR
C15 C 0.4911(17) 0.0425(6) 1.1757(12) 0.089(6) Uani 1 1 d .
C16 C 0.378(3) 0.0305(14) 1.130(2) 0.084(10) Uiso 0.50 1 d P
C17 C 0.479(3) 0.0679(14) 1.272(2) 0.083(11) Uiso 0.50 1 d P
C18 C 0.547(3) -0.0127(13) 1.187(2) 0.074(10) Uiso 0.50 1 d P
C16B C 0.383(5) 0.073(2) 1.209(4) 0.17(2) Uiso 0.50 1 d P
C17B C 0.555(4) 0.0225(18) 1.269(3) 0.117(15) Uiso 0.50 1 d P
C18B C 0.471(4) -0.0100(18) 1.132(3) 0.118(15) Uiso 0.50 1 d P
C19 C 0.558(2) 0.3794(11) 0.824(3) 0.252(17) Uiso 1 1 d D
C20 C 0.6809(19) 0.3667(10) 0.846(2) 0.177(11) Uiso 1 1 d D
C21 C 0.357(2) 0.3548(11) 0.832(2) 0.242(16) Uiso 1 1 d D
C22 C 0.267(2) 0.3107(15) 0.865(3) 0.30(2) Uiso 1 1 d D
C23 C 0.495(2) 0.2942(10) 0.9748(15) 0.156(10) Uiso 1 1 d D
C24 C 0.483(2) 0.3462(10) 1.0380(15) 0.163(11) Uiso 1 1 d D

loop_
_atom_site_aniso_label
_atom_site_aniso_U_11
_atom_site_aniso_U_22
_atom_site_aniso_U_33
_atom_site_aniso_U_23
_atom_site_aniso_U_13
_atom_site_aniso_U_12
Pt1 0.0436(4) 0.0711(5) 0.0556(4) 0.0141(5) 0.000 0.000
P1 0.085(3) 0.086(3) 0.062(2) -0.005(2) 0.002(3) 0.012(3)
C1 0.050(9) 0.047(8) 0.084(10) 0.015(7) 0.023(10) -0.004(8)
C2 0.047(8) 0.061(9) 0.046(8) 0.001(7) 0.019(7) -0.007(7)
C3 0.060(9) 0.043(7) 0.032(8) -0.003(6) 0.011(7) -0.004(7)
C4 0.052(10) 0.056(8) 0.057(8) 0.004(7) 0.004(8) 0.007(8)
C5 0.074(11) 0.051(9) 0.075(12) 0.005(8) 0.017(10) 0.012(8)
C6 0.072(12) 0.117(16) 0.084(14) 0.054(12) -0.005(11) -0.001(11)
C7 0.047(10) 0.17(2) 0.108(16) 0.075(16) -0.002(11) -0.013(12)
C8 0.054(10) 0.088(12) 0.067(11) 0.029(10) 0.003(9) -0.003(9)
C9 0.060(10) 0.099(13) 0.048(9) 0.025(10) -0.004(8) 0.015(10)
C10 0.044(8) 0.106(14) 0.046(9) 0.026(9) -0.003(8) -0.001(9)
c12 0.036(9) 0.086(14) 0.051(11) 0.016(13) 0.000 0.000
c11 0.050(9) 0.061(9) 0.056(9) 0.020(8) 0.010(8) -0.006(8)
C13 0.049(10) 0.077(9) 0.066(10) 0.018(9) 0.007(8) 0.007(8)
C14 0.036(10) 0.103(17) 0.075(16) 0.014(15) 0.000 0.000
C15 0.116(16) 0.074(10) 0.076(11) 0.027(9) 0.005(14) -0.024(14)

loop_
_atom_type_symbol
_atom_type_description
_atom_type_scat_dispersion_real
_atom_type_scat_dispersion_imag
_atom_type_scat_source
C C 0.0033 0.0016 'International Tables Vol C Tables 4.2.6.8 and 6.1.1.4'
H H 0.0000 0.0000 'International Tables Vol C Tables 4.2.6.8 and 6.1.1.4'
P P 0.1023 0.0942 'International Tables Vol C Tables 4.2.6.8 and 6.1.1.4'
Pt Pt -1.7033 8.3905 'International Tables Vol C Tables 4.2.6.8 and 6.1.1.4'

loop_
_geom_angle_atom_site_label_1
_geom_angle_atom_site_label_2
_geom_angle_atom_site_label_3
_geom_angle
_geom_angle_site_symmetry_1
_geom_angle_site_symmetry_3
C1 Pt1 C1 170.7(8) . 3_556
C1 Pt1 P1 89.3(5) . 3_556
C1 Pt1 P1 91.4(4) 3_556 3_556
C1 Pt1 P1 91.4(4) . .
C1 Pt1 P1 89.3(5) 3_556 .
P1 Pt1 P1 172.4(3) 3_556 .
C23 P1 C19 117.4(15) . .
C23 P1 C21 112.2(13) . .
C19 P1 C21 87.1(14) . .
C23 P1 Pt1 113.7(8) . .
C19 P1 Pt1 115.0(13) . .
C21 P1 Pt1 108.1(11) . .
C2 C1 Pt1 169.8(14) . .
C1 C2 C3 168.6(16) . .
C4 C3 C8 119.1(13) . .
C4 C3 C2 121.2(13) . .
C8 C3 C2 119.6(13) . .
C5 C4 C3 121.8(14) . .
C4 C5 C6 117.4(16) . .
C4 C5 C15 121.1(15) . .
C6 C5 C15 121.3(16) . .
C7 C6 C5 121.2(17) . .
C6 C7 C8 122.4(16) . .
C7 C8 C3 117.9(14) . .
C7 C8 C9 120.8(14) . .
C3 C8 C9 121.4(14) . .
C10 C9 C8 173(2) . .
C9 C10 c11 178.1(18) . .
c11 c12 c11 123.3(17) . 3_556
C13 c11 c12 117.4(14) . .
C13 c11 C10 122.0(14) . .
c12 c11 C10 120.6(13) . .
C14 C13 c11 119.6(15) . .
C13 C14 C13 122.6(19) . 3_556
C18B C15 C18 48(2) . .
C18B C15 C17 137(2) . .
C18 C15 C17 108(2) . .
C18B C15 C5 111(2) . .
C18 C15 C5 108.7(19) . .
C17 C15 C5 110.6(18) . .
C18B C15 C16 60(2) . .
C18 C15 C16 106(2) . .
C17 C15 C16 112(2) . .
C5 C15 C16 111.3(18) . .
C18B C15 C16B 114(3) . .
C18 C15 C16B 139(3) . .
C17 C15 C16B 57(2) . .
C5 C15 C16B 112(2) . .
C16 C15 C16B 59(2) . .
C18B C15 C17B 99(3) . .
C18 C15 C17B 55(2) . .
C17 C15 C17B 54.9(19) . .
C5 C15 C17B 113(2) . .
C16 C15 C17B 136(2) . .
C16B C15 C17B 107(3) . .
C18B C16 C16B 114(4) . .
C18B C16 C15 57(2) . .
C16B C16 C15 62(3) . .
C17B C17 C16B 123(4) . .
C17B C17 C15 66(2) . .
C16B C17 C15 64(3) . .
C18B C18 C17B 122(4) . .
C18B C18 C15 63(3) . .
C17B C18 C15 66(2) . .
C17 C16B C16 115(5) . .
C17 C16B C15 59(3) . .
C16 C16B C15 59(3) . .
C17 C17B C18 116(4) . .
C17 C17B C15 59(2) . .
C18 C17B C15 59(2) . .
C18 C18B C15 69(3) . .
C18 C18B C16 129(4) . .
C15 C18B C16 63(2) . .
C20 C19 P1 104.5(16) . .
C22 C21 P1 100.8(15) . .
C24 C23 P1 106.7(14) . .

loop_
_geom_bond_atom_site_label_1
_geom_bond_atom_site_label_2
_geom_bond_distance
_geom_bond_site_symmetry_2
Pt1 C1 2.001(15) .
Pt1 C1 2.001(15) 3_556
Pt1 P1 2.291(5) 3_556
Pt1 P1 2.291(5) .
P1 C23 1.86(2) .
P1 C19 1.87(2) .
P1 C21 1.89(2) .
C1 C2 1.188(19) .
C2 C3 1.438(19) .
C3 C4 1.405(17) .
C3 C8 1.408(19) .
C4 C5 1.365(19) .
C5 C6 1.41(2) .
C5 C15 1.57(2) .
C6 C7 1.34(2) .
C7 C8 1.38(2) .
C8 C9 1.46(2) .
C9 C10 1.136(18) .
C10 c11 1.425(18) .
c12 c11 1.395(16) .
c12 c11 1.395(16) 3_556
c11 C13 1.393(18) .
C13 C14 1.374(17) .
C14 C13 1.374(17) 3_556
C15 C18B 1.49(5) .
C15 C18 1.57(4) .
C15 C17 1.56(4) .
C15 C16 1.59(4) .
C15 C16B 1.63(6) .
C15 C17B 1.66(5) .
C16 C18B 1.54(5) .
C16 C16B 1.58(6) .
C17 C17B 1.49(6) .
C17 C16B 1.53(7) .
C18 C18B 1.24(5) .
C18 C17B 1.50(5) .
C19 C20 1.61(2) .
C21 C22 1.65(2) .
C23 C24 1.61(2) .
